data_4111466
loop_
_publ_author_name
'Steven D. Brown'
'Jonas C. Peters'

_publ_section_title
;
 Ground-State Singlet L3Fe-(\m-N)-FeL3 and L3Fe(NR) Complexes Featuring
 Pseudotetrahedral Fe(II) Centers
;
_journal_name_full 'Journal of the American Chemical Society'
_journal_page_first 1913
_journal_page_last 1923
_journal_paper_doi 10.1021/ja0453073
_journal_volume 127
_journal_year 2005
_chemical_formula_sum 'C114 H130 B2 Fe2 N Na O6 P6'
_chemical_formula_weight 1952.32
_chemical_name_systematic
; 
 ? 
;
_space_group_IT_number 14
_symmetry_cell_setting monoclinic
_symmetry_space_group_name_Hall '-P 2ybc'
_symmetry_space_group_name_H-M 'P 1 21/c 1'
_atom_sites_solution_hydrogens geom
_atom_sites_solution_primary direct
_atom_sites_solution_secondary difmap
_audit_creation_method SHELXL-97
_cell_angle_alpha 90.00
_cell_angle_beta 93.6530(10)
_cell_angle_gamma 90.00
_cell_formula_units_Z 4
_cell_length_a 16.7910(8)
_cell_length_b 13.7352(6)
_cell_length_c 43.299(2)
_cell_measurement_reflns_used 7654
_cell_measurement_temperature 100(2)
_cell_measurement_theta_max 29.49
_cell_measurement_theta_min 2.36
_cell_volume 9965.7(8)
_computing_cell_refinement 'Bruker SMART'
_computing_data_collection 'Bruker SMART'
_computing_data_reduction 'Bruker SAINT'
_computing_molecular_graphics 'Bruker SHELXTL'
_computing_publication_material 'Bruker SHELXTL'
_computing_structure_refinement 'SHELXL-97 (Sheldrick, 1997)'
_computing_structure_solution 'SHELXS-97 (Sheldrick, 1990)'
_diffrn_ambient_temperature 100(2)
_diffrn_measured_fraction_theta_full 0.734
_diffrn_measured_fraction_theta_max 0.734
_diffrn_measurement_device_type 'CCD area detector'
_diffrn_measurement_method 'phi and omega scans'
_diffrn_radiation_monochromator graphite
_diffrn_radiation_source 'fine-focus sealed tube'
_diffrn_radiation_type MoK\a
_diffrn_radiation_wavelength 0.71073
_diffrn_reflns_av_R_equivalents 0.0899
_diffrn_reflns_av_sigmaI/netI 0.1059
_diffrn_reflns_limit_h_max 17
_diffrn_reflns_limit_h_min -21
_diffrn_reflns_limit_k_max 18
_diffrn_reflns_limit_k_min -19
_diffrn_reflns_limit_l_max 60
_diffrn_reflns_limit_l_min -54
_diffrn_reflns_number 81503
_diffrn_reflns_theta_full 30.53
_diffrn_reflns_theta_max 30.53
_diffrn_reflns_theta_min 1.22
_exptl_absorpt_coefficient_mu 0.449
_exptl_absorpt_correction_type none
_exptl_crystal_colour dark
_exptl_crystal_density_diffrn 1.301
_exptl_crystal_density_meas 0
_exptl_crystal_description rough
_exptl_crystal_F_000 4128
_exptl_crystal_size_max 0.41
_exptl_crystal_size_mid 0.26
_exptl_crystal_size_min 0.18
_refine_diff_density_max 1.076
_refine_diff_density_min -0.764
_refine_diff_density_rms 0.093
_refine_ls_extinction_method none
_refine_ls_goodness_of_fit_ref 1.508
_refine_ls_hydrogen_treatment mixed
_refine_ls_matrix_type full
_refine_ls_number_parameters 1209
_refine_ls_number_reflns 22334
_refine_ls_number_restraints 0
_refine_ls_restrained_S_all 1.508
_refine_ls_R_factor_all 0.1239
_refine_ls_R_factor_gt 0.0650
_refine_ls_shift/su_max 0.009
_refine_ls_shift/su_mean 0.000
_refine_ls_structure_factor_coef Fsqd
_refine_ls_weighting_details 'calc w=1/[\s^2^(Fo^2^)+(0.0000P)^2^+0.0000P] where P=(Fo^2^+2Fc^2^)/3'
_refine_ls_weighting_scheme calc
_refine_ls_wR_factor_gt 0.0940
_refine_ls_wR_factor_ref 0.1004
_reflns_number_gt 12290
_reflns_number_total 22334
_reflns_threshold_expression >2sigma(I)
_cod_data_source_file ja0453073si20040804_122853_4.cif
_cod_data_source_block sdb47
_cod_original_cell_volume 9965.8(8)
_cod_database_code 4111466

loop_
_symmetry_equiv_pos_as_xyz
'x, y, z'
'-x, y+1/2, -z+1/2'
'-x, -y, -z'
'x, -y-1/2, z-1/2'

loop_
_atom_site_label
_atom_site_type_symbol
_atom_site_fract_x
_atom_site_fract_y
_atom_site_fract_z
_atom_site_U_iso_or_equiv
_atom_site_adp_type
_atom_site_occupancy
_atom_site_symmetry_multiplicity
_atom_site_calc_flag
_atom_site_refinement_flags
_atom_site_disorder_assembly
_atom_site_disorder_group
Fe1 Fe 0.59380(3) 0.81194(3) 0.649507(10) 0.01588(13) Uani 1 1 d . . .
Fe2 Fe 0.76017(3) 0.81002(3) 0.620593(10) 0.01618(13) Uani 1 1 d . . .
N1A N 0.6917(3) 0.8317(3) 0.64721(10) 0.0170(16) Uani 0.635(8) 1 d P . .
N1B N 0.6774(5) 0.7631(7) 0.6335(2) 0.030(3) Uani 0.365(8) 1 d P . .
P1 P 0.56297(5) 0.76638(6) 0.696703(19) 0.0157(2) Uani 1 1 d . . .
P2 P 0.48792(6) 0.73484(6) 0.627291(19) 0.0163(2) Uani 1 1 d . . .
P3 P 0.52215(6) 0.94545(6) 0.65472(2) 0.0164(2) Uani 1 1 d . . .
P4 P 0.83438(6) 0.94357(6) 0.61671(2) 0.0174(2) Uani 1 1 d . . .
P5 P 0.86659(6) 0.72911(6) 0.63908(2) 0.0171(2) Uani 1 1 d . . .
P6 P 0.78897(6) 0.76249(6) 0.57276(2) 0.0178(2) Uani 1 1 d . . .
B1 B 0.3975(2) 0.8150(3) 0.67767(8) 0.0172(10) Uani 1 1 d . . .
B2 B 0.9537(2) 0.8189(3) 0.59048(9) 0.0187(10) Uani 1 1 d . . .
Na Na 0.16778(12) 0.35002(12) 0.59164(4) 0.0707(6) Uani 1 1 d . B .
O1 O 0.9825(2) 0.3144(2) 0.69079(7) 0.0747(10) Uani 1 1 d . . .
O2 O 0.0687(2) 0.2462(4) 0.57646(10) 0.1246(18) Uani 1 1 d . . .
O3 O 0.1256(3) 0.4692(3) 0.55519(9) 0.151(2) Uani 1 1 d . . .
O4 O 0.2838(2) 0.3588(2) 0.56876(7) 0.0615(9) Uani 1 1 d . . .
O5 O 0.1642(2) 0.4669(2) 0.62876(7) 0.0671(10) Uani 1 1 d . . .
O6 O 0.21449(18) 0.23459(19) 0.62777(6) 0.0515(8) Uani 1 1 d . . .
C1 C 0.8936(3) 0.4320(3) 0.70807(11) 0.0662(16) Uani 1 1 d . . .
H1A H 0.8895 0.4816 0.6915 0.079 Uiso 1 1 calc R . .
H1B H 0.8753 0.4611 0.7273 0.079 Uiso 1 1 calc R . .
C2 C 0.8447(3) 0.3431(3) 0.69892(9) 0.0483(13) Uani 1 1 d . . .
H2A H 0.8148 0.3194 0.7164 0.058 Uiso 1 1 calc R . .
H2B H 0.8065 0.3573 0.6811 0.058 Uiso 1 1 calc R . .
C3 C 0.9054(3) 0.2704(3) 0.69038(10) 0.0618(15) Uani 1 1 d . . .
H3A H 0.9065 0.2154 0.7052 0.074 Uiso 1 1 calc R . .
H3B H 0.8908 0.2444 0.6695 0.074 Uiso 1 1 calc R . .
C4 C 0.9760(3) 0.3959(3) 0.71290(11) 0.0684(16) Uani 1 1 d . . .
H4A H 0.9866 0.3730 0.7344 0.082 Uiso 1 1 calc R . .
H4B H 1.0147 0.4480 0.7087 0.082 Uiso 1 1 calc R . .
C5 C 0.0780(4) 0.1489(4) 0.56990(13) 0.103(2) Uani 1 1 d . B .
H5A H 0.0642 0.1088 0.5878 0.124 Uiso 1 1 calc R . .
H5B H 0.1341 0.1353 0.5656 0.124 Uiso 1 1 calc R . .
C6 C 0.0235(4) 0.1246(4) 0.54204(11) 0.098(2) Uani 1 1 d . . .
H6A H 0.0537 0.1168 0.5233 0.118 Uiso 1 1 calc R B .
H6B H -0.0073 0.0645 0.5454 0.118 Uiso 1 1 calc R . .
C7 C -0.0300(4) 0.2130(6) 0.53969(16) 0.122(3) Uani 1 1 d . B .
H7A H -0.0130 0.2606 0.5242 0.146 Uiso 1 1 calc R A 1
H7B H -0.0867 0.1956 0.5351 0.146 Uiso 1 1 calc R A 1
C8A C -0.0157(7) 0.2450(12) 0.5690(3) 0.106(7) Uani 0.605(15) 1 d P B 1
H8A H -0.0420 0.2015 0.5835 0.127 Uiso 0.605(15) 1 calc PR B 1
H8B H -0.0378 0.3114 0.5711 0.127 Uiso 0.605(15) 1 calc PR B 1
C8B C 0.0168(9) 0.3088(11) 0.5478(4) 0.067(6) Uani 0.395(15) 1 d P B 2
H8C H -0.0168 0.3619 0.5553 0.081 Uiso 0.395(15) 1 calc PR B 2
H8D H 0.0499 0.3319 0.5312 0.081 Uiso 0.395(15) 1 calc PR B 2
C9 C 0.1493(4) 0.4710(5) 0.52347(13) 0.150(3) Uani 1 1 d . B .
H9A H 0.1223 0.4187 0.5110 0.180 Uiso 1 1 calc R . .
H9B H 0.2077 0.4633 0.5227 0.180 Uiso 1 1 calc R . .
C10 C 0.1227(4) 0.5701(4) 0.51195(15) 0.108(2) Uani 1 1 d . . .
H10A H 0.1047 0.5683 0.4897 0.130 Uiso 1 1 calc R B .
H10B H 0.1659 0.6188 0.5152 0.130 Uiso 1 1 calc R . .
C11 C 0.0528(4) 0.5919(4) 0.53231(15) 0.108(2) Uani 1 1 d . B .
H11A H 0.0480 0.6630 0.5354 0.129 Uiso 1 1 calc R . .
H11B H 0.0022 0.5679 0.5221 0.129 Uiso 1 1 calc R . .
C12 C 0.0675(5) 0.5455(6) 0.56071(17) 0.197(5) Uani 1 1 d . B .
H12A H 0.0178 0.5170 0.5679 0.237 Uiso 1 1 calc R . .
H12B H 0.0895 0.5919 0.5765 0.237 Uiso 1 1 calc R . .
C13 C 0.3193(3) 0.2962(3) 0.54577(13) 0.0875(19) Uani 1 1 d . B .
H13A H 0.2936 0.3062 0.5248 0.105 Uiso 1 1 calc R . .
H13B H 0.3158 0.2265 0.5514 0.105 Uiso 1 1 calc R . .
C14 C 0.4068(3) 0.3321(3) 0.54780(11) 0.0733(16) Uani 1 1 d . . .
H14A H 0.4371 0.3038 0.5660 0.088 Uiso 1 1 calc R B .
H14B H 0.4337 0.3148 0.5289 0.088 Uiso 1 1 calc R . .
C15 C 0.3996(3) 0.4389(3) 0.55093(11) 0.0718(16) Uani 1 1 d . B .
H15A H 0.3850 0.4704 0.5308 0.086 Uiso 1 1 calc R . .
H15B H 0.4494 0.4683 0.5602 0.086 Uiso 1 1 calc R . .
C16 C 0.3334(3) 0.4442(4) 0.57232(11) 0.0661(15) Uani 1 1 d . B .
H16A H 0.3558 0.4489 0.5940 0.079 Uiso 1 1 calc R . .
H16B H 0.3009 0.5032 0.5677 0.079 Uiso 1 1 calc R . .
C17 C 0.2947(3) 0.2397(4) 0.64047(10) 0.0668(15) Uani 1 1 d . B .
H17A H 0.3142 0.3076 0.6395 0.080 Uiso 1 1 calc R . .
H17B H 0.3293 0.1982 0.6283 0.080 Uiso 1 1 calc R . .
C18 C 0.2983(3) 0.2062(3) 0.67292(10) 0.0549(13) Uani 1 1 d . . .
H18A H 0.3197 0.2580 0.6870 0.066 Uiso 1 1 calc R B .
H18B H 0.3327 0.1479 0.6756 0.066 Uiso 1 1 calc R . .
C19 C 0.2133(3) 0.1824(3) 0.67931(9) 0.0462(12) Uani 1 1 d . B .
H19A H 0.1890 0.2355 0.6910 0.055 Uiso 1 1 calc R . .
H19B H 0.2104 0.1211 0.6912 0.055 Uiso 1 1 calc R . .
C20 C 0.1727(3) 0.1719(3) 0.64757(10) 0.0734(17) Uani 1 1 d . B .
H20A H 0.1753 0.1036 0.6404 0.088 Uiso 1 1 calc R . .
H20B H 0.1160 0.1914 0.6477 0.088 Uiso 1 1 calc R . .
C21 C 0.2026(4) 0.5605(4) 0.62867(15) 0.141(3) Uani 1 1 d . B .
H21A H 0.2611 0.5522 0.6316 0.169 Uiso 1 1 calc R . .
H21B H 0.1903 0.5931 0.6085 0.169 Uiso 1 1 calc R . .
C22 C 0.1757(3) 0.6172(3) 0.65232(10) 0.0510(13) Uani 1 1 d . . .
H22A H 0.1347 0.6637 0.6440 0.061 Uiso 1 1 calc R B .
H22B H 0.2205 0.6546 0.6624 0.061 Uiso 1 1 calc R . .
C23 C 0.1404(3) 0.5495(3) 0.67540(10) 0.0552(13) Uani 1 1 d . B .
H23A H 0.0838 0.5655 0.6782 0.066 Uiso 1 1 calc R . .
H23B H 0.1708 0.5523 0.6957 0.066 Uiso 1 1 calc R . .
C24 C 0.1483(3) 0.4504(3) 0.66042(11) 0.0602(14) Uani 1 1 d . B .
H24A H 0.1925 0.4133 0.6711 0.072 Uiso 1 1 calc R . .
H24B H 0.0983 0.4128 0.6617 0.072 Uiso 1 1 calc R . .
C25 C 0.3073(2) 0.8187(2) 0.68938(7) 0.0175(8) Uani 1 1 d . . .
C26 C 0.2498(2) 0.8822(2) 0.67518(8) 0.0270(10) Uani 1 1 d . . .
H26 H 0.2647 0.9228 0.6588 0.032 Uiso 1 1 calc R . .
C27 C 0.1717(2) 0.8874(2) 0.68438(9) 0.0291(10) Uani 1 1 d . . .
H27 H 0.1346 0.9306 0.6741 0.035 Uiso 1 1 calc R . .
C28 C 0.1485(2) 0.8307(3) 0.70813(8) 0.0290(10) Uani 1 1 d . . .
H28 H 0.0958 0.8359 0.7148 0.035 Uiso 1 1 calc R . .
C29 C 0.2016(2) 0.7660(2) 0.72232(8) 0.0253(9) Uani 1 1 d . . .
H29 H 0.1854 0.7250 0.7384 0.030 Uiso 1 1 calc R . .
C30 C 0.2797(2) 0.7611(2) 0.71296(8) 0.0216(9) Uani 1 1 d . . .
H30 H 0.3156 0.7163 0.7231 0.026 Uiso 1 1 calc R . .
C31 C 0.45714(19) 0.7478(2) 0.70126(7) 0.0164(8) Uani 1 1 d . . .
H31A H 0.4444 0.6783 0.6976 0.020 Uiso 1 1 calc R . .
H31B H 0.4458 0.7630 0.7229 0.020 Uiso 1 1 calc R . .
C32 C 0.39211(19) 0.7629(2) 0.64304(7) 0.0172(8) Uani 1 1 d . . .
H32A H 0.3618 0.8065 0.6284 0.021 Uiso 1 1 calc R . .
H32B H 0.3613 0.7017 0.6443 0.021 Uiso 1 1 calc R . .
C33 C 0.43244(19) 0.9276(2) 0.67579(7) 0.0158(8) Uani 1 1 d . . .
H33A H 0.4437 0.9514 0.6972 0.019 Uiso 1 1 calc R . .
H33B H 0.3897 0.9692 0.6661 0.019 Uiso 1 1 calc R . .
C34 C 0.60904(19) 0.6529(2) 0.71236(7) 0.0144(8) Uani 1 1 d . . .
C35 C 0.6128(2) 0.6328(2) 0.74376(7) 0.0204(9) Uani 1 1 d . . .
H35 H 0.5916 0.6780 0.7577 0.024 Uiso 1 1 calc R . .
C36 C 0.6475(2) 0.5467(2) 0.75502(8) 0.0214(9) Uani 1 1 d . . .
H36 H 0.6515 0.5345 0.7767 0.026 Uiso 1 1 calc R . .
C37 C 0.6758(2) 0.4795(2) 0.73505(8) 0.0237(9) Uani 1 1 d . . .
H37 H 0.6990 0.4206 0.7428 0.028 Uiso 1 1 calc R . .
C38 C 0.6706(2) 0.4975(2) 0.70368(8) 0.0235(9) Uani 1 1 d . . .
H38 H 0.6894 0.4505 0.6898 0.028 Uiso 1 1 calc R . .
C39 C 0.63766(19) 0.5848(2) 0.69225(8) 0.0180(8) Uani 1 1 d . . .
H39 H 0.6349 0.5975 0.6706 0.022 Uiso 1 1 calc R . .
C40 C 0.5946(2) 0.8507(2) 0.72876(7) 0.0152(8) Uani 1 1 d . . .
C41 C 0.5413(2) 0.8996(2) 0.74654(7) 0.0183(9) Uani 1 1 d . . .
H41 H 0.4856 0.8895 0.7427 0.022 Uiso 1 1 calc R . .
C42 C 0.5685(2) 0.9634(2) 0.77005(8) 0.0263(10) Uani 1 1 d . . .
H42 H 0.5315 0.9980 0.7816 0.032 Uiso 1 1 calc R . .
C43 C 0.6492(2) 0.9759(2) 0.77645(8) 0.0273(10) Uani 1 1 d . . .
H43 H 0.6677 1.0186 0.7926 0.033 Uiso 1 1 calc R . .
C44 C 0.7032(2) 0.9268(2) 0.75948(8) 0.0252(9) Uani 1 1 d . . .
H44 H 0.7588 0.9346 0.7643 0.030 Uiso 1 1 calc R . .
C45 C 0.6761(2) 0.8655(2) 0.73526(7) 0.0195(9) Uani 1 1 d . . .
H45 H 0.7135 0.8337 0.7231 0.023 Uiso 1 1 calc R . .
C46 C 0.4980(2) 0.6003(2) 0.62910(7) 0.0173(9) Uani 1 1 d . . .
C47 C 0.4538(2) 0.5403(2) 0.64712(7) 0.0226(9) Uani 1 1 d . . .
H47 H 0.4141 0.5675 0.6592 0.027 Uiso 1 1 calc R . .
C48 C 0.4670(2) 0.4400(2) 0.64764(8) 0.0309(10) Uani 1 1 d . . .
H48 H 0.4367 0.3995 0.6603 0.037 Uiso 1 1 calc R . .
C49 C 0.5233(2) 0.3996(3) 0.63013(9) 0.0332(11) Uani 1 1 d . . .
H49 H 0.5321 0.3312 0.6305 0.040 Uiso 1 1 calc R . .
C50 C 0.5674(2) 0.4591(3) 0.61191(8) 0.0333(11) Uani 1 1 d . . .
H50 H 0.6060 0.4315 0.5994 0.040 Uiso 1 1 calc R . .
C51 C 0.5554(2) 0.5587(2) 0.61178(8) 0.0245(9) Uani 1 1 d . . .
H51 H 0.5871 0.5991 0.5996 0.029 Uiso 1 1 calc R . .
C52 C 0.4625(2) 0.7472(2) 0.58516(7) 0.0177(8) Uani 1 1 d . . .
C53 C 0.4015(2) 0.6919(3) 0.57098(8) 0.0309(10) Uani 1 1 d . . .
H53 H 0.3743 0.6461 0.5829 0.037 Uiso 1 1 calc R . .
C54 C 0.3793(2) 0.7020(3) 0.53984(8) 0.0336(10) Uani 1 1 d . . .
H54 H 0.3372 0.6633 0.5307 0.040 Uiso 1 1 calc R . .
C55 C 0.4177(2) 0.7674(3) 0.52209(8) 0.0307(10) Uani 1 1 d . . .
H55 H 0.4031 0.7736 0.5006 0.037 Uiso 1 1 calc R . .
C56 C 0.4780(2) 0.8243(3) 0.53590(8) 0.0318(10) Uani 1 1 d . . .
H56 H 0.5045 0.8708 0.5239 0.038 Uiso 1 1 calc R . .
C57 C 0.4999(2) 0.8135(2) 0.56711(7) 0.0238(9) Uani 1 1 d . . .
H57 H 0.5417 0.8528 0.5763 0.029 Uiso 1 1 calc R . .
C58 C 0.5688(2) 1.0522(2) 0.67428(7) 0.0171(8) Uani 1 1 d . . .
C59 C 0.6458(2) 1.0477(2) 0.68746(7) 0.0227(9) Uani 1 1 d . . .
H59 H 0.6761 0.9900 0.6853 0.027 Uiso 1 1 calc R . .
C60 C 0.6797(2) 1.1263(2) 0.70379(8) 0.0293(10) Uani 1 1 d . . .
H60 H 0.7328 1.1224 0.7127 0.035 Uiso 1 1 calc R . .
C61 C 0.6354(2) 1.2100(2) 0.70680(8) 0.0310(10) Uani 1 1 d . . .
H61 H 0.6581 1.2638 0.7180 0.037 Uiso 1 1 calc R . .
C62 C 0.5590(2) 1.2162(2) 0.69390(8) 0.0299(10) Uani 1 1 d . . .
H62 H 0.5289 1.2741 0.6960 0.036 Uiso 1 1 calc R . .
C63 C 0.5260(2) 1.1375(2) 0.67777(8) 0.0259(9) Uani 1 1 d . . .
H63 H 0.4729 1.1419 0.6689 0.031 Uiso 1 1 calc R . .
C64 C 0.4870(2) 1.0038(2) 0.61823(7) 0.0174(9) Uani 1 1 d . . .
C65 C 0.5412(2) 1.0520(2) 0.60110(7) 0.0217(9) Uani 1 1 d . . .
H65 H 0.5954 1.0560 0.6088 0.026 Uiso 1 1 calc R . .
C66 C 0.5182(2) 1.0951(2) 0.57282(8) 0.0264(10) Uani 1 1 d . . .
H66 H 0.5562 1.1297 0.5617 0.032 Uiso 1 1 calc R . .
C67 C 0.4405(2) 1.0876(2) 0.56089(8) 0.0299(10) Uani 1 1 d . . .
H67 H 0.4253 1.1148 0.5412 0.036 Uiso 1 1 calc R . .
C68 C 0.3850(2) 1.0405(2) 0.57763(8) 0.0282(10) Uani 1 1 d . . .
H68 H 0.3310 1.0363 0.5697 0.034 Uiso 1 1 calc R . .
C69 C 0.4079(2) 0.9991(2) 0.60617(7) 0.0224(9) Uani 1 1 d . . .
H69 H 0.3691 0.9672 0.6176 0.027 Uiso 1 1 calc R . .
C70 C 1.0418(2) 0.8283(2) 0.57782(8) 0.0220(9) Uani 1 1 d . . .
C71 C 1.0542(3) 0.8514(3) 0.54747(10) 0.0560(14) Uani 1 1 d . . .
H71 H 1.0086 0.8597 0.5335 0.067 Uiso 1 1 calc R . .
C72 C 1.1304(3) 0.8634(4) 0.53579(11) 0.0703(16) Uani 1 1 d . . .
H72 H 1.1352 0.8804 0.5147 0.084 Uiso 1 1 calc R . .
C73 C 1.1980(3) 0.8500(3) 0.55547(11) 0.0467(12) Uani 1 1 d . . .
H73 H 1.2497 0.8498 0.5478 0.056 Uiso 1 1 calc R . .
C74 C 1.1883(3) 0.8376(3) 0.58513(11) 0.0636(15) Uani 1 1 d . . .
H74 H 1.2339 0.8370 0.5992 0.076 Uiso 1 1 calc R . .
C75 C 1.1129(3) 0.8254(3) 0.59652(9) 0.0507(13) Uani 1 1 d . . .
H75 H 1.1098 0.8146 0.6181 0.061 Uiso 1 1 calc R . .
C76 C 0.96065(19) 0.7730(2) 0.62595(7) 0.0172(8) Uani 1 1 d . . .
H76A H 0.9820 0.8237 0.6405 0.021 Uiso 1 1 calc R . .
H76B H 0.9993 0.7185 0.6266 0.021 Uiso 1 1 calc R . .
C77 C 0.89526(19) 0.7465(2) 0.56775(7) 0.0190(9) Uani 1 1 d . . .
H77A H 0.9098 0.6779 0.5722 0.023 Uiso 1 1 calc R . .
H77B H 0.9055 0.7597 0.5459 0.023 Uiso 1 1 calc R . .
C78 C 0.91522(19) 0.9299(2) 0.59098(7) 0.0175(8) Uani 1 1 d . . .
H78A H 0.8951 0.9474 0.5697 0.021 Uiso 1 1 calc R . .
H78B H 0.9582 0.9765 0.5974 0.021 Uiso 1 1 calc R . .
C79 C 0.78772(19) 1.0619(2) 0.60541(8) 0.0169(8) Uani 1 1 d . . .
C80 C 0.7530(2) 1.1177(2) 0.62769(9) 0.0281(10) Uani 1 1 d . . .
H80 H 0.7577 1.0976 0.6487 0.034 Uiso 1 1 calc R . .
C81 C 0.7113(2) 1.2032(2) 0.61959(9) 0.0307(10) Uani 1 1 d . . .
H81 H 0.6871 1.2400 0.6350 0.037 Uiso 1 1 calc R . .
C82 C 0.7054(2) 1.2336(2) 0.58935(9) 0.0339(11) Uani 1 1 d . . .
H82 H 0.6768 1.2913 0.5837 0.041 Uiso 1 1 calc R . .
C83 C 0.7411(2) 1.1801(3) 0.56723(9) 0.0324(10) Uani 1 1 d . . .
H83 H 0.7380 1.2021 0.5464 0.039 Uiso 1 1 calc R . .
C84 C 0.7815(2) 1.0945(2) 0.57493(8) 0.0265(10) Uani 1 1 d . . .
H84 H 0.8051 1.0580 0.5593 0.032 Uiso 1 1 calc R . .
C85 C 0.8850(2) 0.9778(2) 0.65430(7) 0.0171(8) Uani 1 1 d . . .
C86 C 0.8546(2) 0.9455(2) 0.68128(8) 0.0196(9) Uani 1 1 d . . .
H86 H 0.8059 0.9101 0.6802 0.024 Uiso 1 1 calc R . .
C87 C 0.8936(2) 0.9634(2) 0.71026(8) 0.0235(9) Uani 1 1 d . . .
H87 H 0.8712 0.9408 0.7285 0.028 Uiso 1 1 calc R . .
C88 C 0.9646(2) 1.0142(2) 0.71211(8) 0.0282(10) Uani 1 1 d . . .
H88 H 0.9923 1.0251 0.7316 0.034 Uiso 1 1 calc R . .
C89 C 0.9952(2) 1.0491(2) 0.68547(8) 0.0289(10) Uani 1 1 d . . .
H89 H 1.0433 1.0856 0.6867 0.035 Uiso 1 1 calc R . .
C90 C 0.9557(2) 1.0309(2) 0.65676(8) 0.0262(9) Uani 1 1 d . . .
H90 H 0.9775 1.0553 0.6386 0.031 Uiso 1 1 calc R . .
C91 C 0.8833(2) 0.7151(2) 0.68122(7) 0.0166(8) Uani 1 1 d . . .
C92 C 0.9599(2) 0.7105(2) 0.69581(7) 0.0202(9) Uani 1 1 d . . .
H92 H 1.0053 0.7170 0.6839 0.024 Uiso 1 1 calc R . .
C93 C 0.9700(2) 0.6964(2) 0.72725(8) 0.0247(9) Uani 1 1 d . . .
H93 H 1.0223 0.6937 0.7370 0.030 Uiso 1 1 calc R . .
C94 C 0.9048(2) 0.6860(2) 0.74477(8) 0.0252(9) Uani 1 1 d . . .
H94 H 0.9124 0.6769 0.7665 0.030 Uiso 1 1 calc R . .
C95 C 0.8285(2) 0.6890(2) 0.73086(7) 0.0219(9) Uani 1 1 d . . .
H95 H 0.7835 0.6809 0.7429 0.026 Uiso 1 1 calc R . .
C96 C 0.8183(2) 0.7039(2) 0.69909(7) 0.0211(9) Uani 1 1 d . . .
H96 H 0.7659 0.7064 0.6895 0.025 Uiso 1 1 calc R . .
C97 C 0.8642(2) 0.5974(2) 0.62985(7) 0.0177(9) Uani 1 1 d . . .
C98 C 0.9321(2) 0.5434(2) 0.62469(8) 0.0316(10) Uani 1 1 d . . .
H98 H 0.9826 0.5748 0.6250 0.038 Uiso 1 1 calc R . .
C99 C 0.9270(2) 0.4444(3) 0.61909(9) 0.0383(11) Uani 1 1 d . . .
H99 H 0.9738 0.4084 0.6155 0.046 Uiso 1 1 calc R . .
C100 C 0.8544(2) 0.3975(3) 0.61867(8) 0.0339(11) Uani 1 1 d . . .
H100 H 0.8509 0.3297 0.6144 0.041 Uiso 1 1 calc R . .
C101 C 0.7873(2) 0.4494(2) 0.62454(8) 0.0297(10) Uani 1 1 d . . .
H101 H 0.7373 0.4171 0.6248 0.036 Uiso 1 1 calc R . .
C102 C 0.7919(2) 0.5487(2) 0.63006(7) 0.0233(9) Uani 1 1 d . . .
H102 H 0.7450 0.5838 0.6340 0.028 Uiso 1 1 calc R . .
C103 C 0.7400(2) 0.6524(2) 0.55585(7) 0.0198(9) Uani 1 1 d . . .
C104 C 0.6594(2) 0.6578(3) 0.54592(8) 0.0330(10) Uani 1 1 d . . .
H104 H 0.6325 0.7185 0.5465 0.040 Uiso 1 1 calc R . .
C105 C 0.6176(2) 0.5751(3) 0.53503(9) 0.0400(11) Uani 1 1 d . . .
H105 H 0.5626 0.5799 0.5285 0.048 Uiso 1 1 calc R . .
C106 C 0.6563(3) 0.4869(3) 0.53376(8) 0.0337(11) Uani 1 1 d . . .
H106 H 0.6281 0.4307 0.5264 0.040 Uiso 1 1 calc R . .
C107 C 0.7354(3) 0.4806(3) 0.54311(9) 0.0390(11) Uani 1 1 d . . .
H107 H 0.7625 0.4200 0.5421 0.047 Uiso 1 1 calc R . .
C108 C 0.7764(2) 0.5635(3) 0.55412(8) 0.0306(10) Uani 1 1 d . . .
H108 H 0.8314 0.5580 0.5606 0.037 Uiso 1 1 calc R . .
C109 C 0.7551(2) 0.8513(2) 0.54253(7) 0.0178(9) Uani 1 1 d . . .
C110 C 0.6890(2) 0.9077(2) 0.54785(8) 0.0276(10) Uani 1 1 d . . .
H110 H 0.6641 0.9016 0.5668 0.033 Uiso 1 1 calc R . .
C111 C 0.6588(2) 0.9735(2) 0.52556(8) 0.0287(10) Uani 1 1 d . . .
H111 H 0.6118 1.0093 0.5291 0.034 Uiso 1 1 calc R . .
C112 C 0.6959(2) 0.9871(2) 0.49885(9) 0.0298(10) Uani 1 1 d . . .
H112 H 0.6759 1.0334 0.4840 0.036 Uiso 1 1 calc R . .
C113 C 0.7622(3) 0.9333(3) 0.49368(8) 0.0389(11) Uani 1 1 d . . .
H113 H 0.7889 0.9432 0.4752 0.047 Uiso 1 1 calc R . .
C114 C 0.7914(2) 0.8637(3) 0.51518(8) 0.0312(10) Uani 1 1 d . . .
H114 H 0.8363 0.8251 0.5109 0.037 Uiso 1 1 calc R . .

loop_
_atom_site_aniso_label
_atom_site_aniso_U_11
_atom_site_aniso_U_22
_atom_site_aniso_U_33
_atom_site_aniso_U_23
_atom_site_aniso_U_13
_atom_site_aniso_U_12
Fe1 0.0139(3) 0.0154(3) 0.0182(3) 0.0015(2) 0.0001(2) 0.0002(2)
Fe2 0.0139(3) 0.0160(3) 0.0186(3) 0.0018(2) 0.0002(2) 0.0004(2)
N1A 0.022(3) 0.011(3) 0.018(3) -0.002(2) -0.001(2) 0.003(2)
N1B 0.022(6) 0.037(6) 0.031(5) -0.003(5) 0.000(4) -0.003(5)
P1 0.0152(6) 0.0136(5) 0.0179(5) 0.0002(4) -0.0009(4) 0.0004(4)
P2 0.0160(6) 0.0156(5) 0.0174(5) -0.0002(4) 0.0002(4) 0.0009(4)
P3 0.0164(6) 0.0140(5) 0.0184(5) -0.0003(4) -0.0011(4) 0.0009(4)
P4 0.0163(6) 0.0157(5) 0.0200(5) 0.0007(4) 0.0004(4) -0.0007(4)
P5 0.0161(6) 0.0155(5) 0.0197(5) 0.0023(4) -0.0004(4) 0.0002(4)
P6 0.0178(6) 0.0165(5) 0.0188(5) -0.0001(4) 0.0001(4) -0.0013(4)
B1 0.022(3) 0.016(2) 0.013(2) 0.0001(17) 0.0028(18) 0.0006(19)
B2 0.017(3) 0.018(2) 0.021(2) 0.0005(18) -0.0007(19) 0.0009(19)
Na 0.0898(17) 0.0541(12) 0.0670(13) -0.0072(9) -0.0041(11) 0.0126(11)
O1 0.068(3) 0.079(3) 0.076(2) -0.012(2) -0.001(2) 0.013(2)
O2 0.061(3) 0.163(4) 0.144(4) -0.092(3) -0.034(3) 0.040(3)
O3 0.225(6) 0.163(4) 0.071(3) 0.039(3) 0.053(3) 0.143(4)
O4 0.090(3) 0.0330(18) 0.062(2) -0.0048(15) 0.0043(19) 0.0019(18)
O5 0.095(3) 0.0360(18) 0.074(3) -0.0068(17) 0.031(2) -0.0126(18)
O6 0.050(2) 0.0556(19) 0.0486(19) 0.0151(15) -0.0016(16) -0.0212(16)
C1 0.089(5) 0.039(3) 0.069(4) 0.009(2) -0.009(3) 0.011(3)
C2 0.066(4) 0.045(3) 0.032(3) 0.006(2) -0.006(2) 0.014(3)
C3 0.078(4) 0.044(3) 0.060(3) -0.002(2) -0.020(3) 0.014(3)
C4 0.088(5) 0.047(3) 0.069(4) -0.010(3) -0.007(3) -0.007(3)
C5 0.112(6) 0.107(5) 0.084(5) 0.034(4) -0.032(4) -0.070(5)
C6 0.145(7) 0.097(5) 0.050(4) 0.024(3) -0.011(4) -0.049(5)
C7 0.093(6) 0.153(7) 0.114(6) -0.011(5) -0.031(5) -0.013(5)
C8A 0.081(10) 0.140(13) 0.095(11) -0.073(10) -0.010(8) 0.026(8)
C8B 0.062(11) 0.070(10) 0.067(11) 0.016(9) -0.016(8) -0.008(8)
C9 0.228(9) 0.170(7) 0.055(4) 0.027(4) 0.032(5) 0.144(6)
C10 0.087(5) 0.111(5) 0.131(6) -0.008(5) 0.039(4) 0.010(4)
C11 0.123(6) 0.083(5) 0.125(6) 0.009(4) 0.063(5) 0.037(4)
C12 0.253(11) 0.214(9) 0.134(7) 0.083(6) 0.089(7) 0.194(8)
C13 0.089(5) 0.034(3) 0.138(5) -0.041(3) -0.010(4) 0.023(3)
C14 0.087(5) 0.048(3) 0.083(4) 0.004(3) -0.007(3) -0.011(3)
C15 0.079(5) 0.062(4) 0.071(4) -0.007(3) -0.024(3) 0.008(3)
C16 0.083(5) 0.072(4) 0.045(3) 0.002(3) 0.010(3) -0.004(3)
C17 0.041(4) 0.089(4) 0.072(4) 0.016(3) 0.008(3) -0.001(3)
C18 0.034(3) 0.076(4) 0.055(3) 0.020(3) 0.004(2) 0.001(3)
C19 0.049(3) 0.051(3) 0.039(3) 0.013(2) 0.004(2) 0.000(2)
C20 0.072(4) 0.086(4) 0.061(3) 0.039(3) -0.015(3) -0.049(3)
C21 0.196(8) 0.077(4) 0.164(7) -0.064(5) 0.121(6) -0.064(5)
C22 0.054(4) 0.043(3) 0.056(3) -0.001(3) 0.001(3) -0.010(2)
C23 0.056(4) 0.040(3) 0.070(3) -0.010(3) 0.002(3) 0.012(2)
C24 0.063(4) 0.045(3) 0.073(4) -0.004(3) 0.002(3) 0.007(3)
C25 0.016(2) 0.0145(18) 0.022(2) -0.0077(16) 0.0007(16) -0.0030(16)
C26 0.018(3) 0.030(2) 0.033(2) 0.0011(18) 0.0037(19) 0.0002(18)
C27 0.014(3) 0.030(2) 0.043(3) -0.005(2) 0.0000(19) 0.0085(18)
C28 0.015(2) 0.035(2) 0.038(3) -0.011(2) 0.0120(19) -0.0032(19)
C29 0.019(3) 0.030(2) 0.027(2) -0.0009(17) 0.0076(18) -0.0082(18)
C30 0.018(2) 0.0199(19) 0.027(2) -0.0036(17) -0.0034(17) -0.0007(17)
C31 0.018(2) 0.0128(17) 0.0179(19) -0.0013(14) 0.0026(16) 0.0000(16)
C32 0.012(2) 0.0135(17) 0.027(2) 0.0018(15) 0.0009(16) 0.0002(15)
C33 0.014(2) 0.0171(18) 0.0165(19) -0.0011(14) 0.0012(15) 0.0064(15)
C34 0.011(2) 0.0125(17) 0.020(2) 0.0032(15) 0.0015(16) -0.0008(15)
C35 0.018(2) 0.0209(19) 0.022(2) -0.0009(16) 0.0020(17) 0.0009(16)
C36 0.020(2) 0.025(2) 0.019(2) 0.0069(17) -0.0023(16) -0.0038(17)
C37 0.020(2) 0.0152(19) 0.036(2) 0.0056(17) -0.0013(18) -0.0034(16)
C38 0.021(2) 0.0185(19) 0.031(2) -0.0044(17) -0.0020(18) 0.0046(17)
C39 0.010(2) 0.0214(19) 0.023(2) 0.0020(16) 0.0006(16) -0.0025(16)
C40 0.021(2) 0.0107(17) 0.0138(19) 0.0041(14) -0.0019(16) 0.0008(16)
C41 0.016(2) 0.0193(18) 0.019(2) -0.0009(16) -0.0003(16) 0.0045(17)
C42 0.036(3) 0.021(2) 0.022(2) -0.0027(16) 0.0024(19) 0.0067(18)
C43 0.033(3) 0.027(2) 0.021(2) -0.0075(17) -0.0048(19) -0.0025(19)
C44 0.023(3) 0.024(2) 0.027(2) -0.0033(17) -0.0054(18) -0.0027(18)
C45 0.023(2) 0.0173(18) 0.019(2) -0.0004(15) 0.0033(17) 0.0034(16)
C46 0.016(2) 0.0170(18) 0.018(2) -0.0044(16) -0.0012(17) 0.0016(17)
C47 0.025(2) 0.021(2) 0.021(2) -0.0064(16) 0.0012(17) 0.0007(18)
C48 0.046(3) 0.021(2) 0.025(2) 0.0015(18) -0.005(2) -0.003(2)
C49 0.043(3) 0.018(2) 0.037(3) -0.0031(19) -0.015(2) 0.009(2)
C50 0.038(3) 0.028(2) 0.034(3) -0.0079(19) 0.000(2) 0.016(2)
C51 0.023(2) 0.026(2) 0.024(2) -0.0026(17) -0.0008(18) 0.0006(18)
C52 0.016(2) 0.0180(19) 0.019(2) -0.0024(16) 0.0009(16) 0.0057(16)
C53 0.026(3) 0.039(2) 0.027(2) 0.0040(19) -0.0030(18) -0.012(2)
C54 0.025(3) 0.049(3) 0.026(2) 0.000(2) -0.0057(19) -0.005(2)
C55 0.031(3) 0.042(2) 0.018(2) 0.0002(19) -0.0023(18) 0.010(2)
C56 0.045(3) 0.028(2) 0.024(2) 0.0038(18) 0.012(2) 0.000(2)
C57 0.031(3) 0.0174(18) 0.023(2) -0.0046(17) 0.0007(17) 0.0018(18)
C58 0.022(2) 0.0139(18) 0.0158(19) 0.0029(15) 0.0024(16) -0.0029(16)
C59 0.025(2) 0.0203(19) 0.022(2) 0.0019(16) -0.0037(17) 0.0027(17)
C60 0.035(3) 0.024(2) 0.028(2) 0.0015(17) -0.0098(19) -0.0046(19)
C61 0.051(3) 0.020(2) 0.022(2) -0.0013(16) -0.003(2) -0.0089(19)
C62 0.043(3) 0.019(2) 0.029(2) -0.0034(17) 0.003(2) 0.0045(18)
C63 0.021(2) 0.024(2) 0.033(2) -0.0002(17) 0.0005(18) 0.0012(18)
C64 0.022(2) 0.0117(17) 0.018(2) -0.0021(15) -0.0022(17) -0.0003(16)
C65 0.017(2) 0.0231(19) 0.025(2) 0.0011(17) 0.0007(17) -0.0013(17)
C66 0.029(3) 0.026(2) 0.025(2) 0.0063(17) 0.0052(19) -0.0038(18)
C67 0.037(3) 0.028(2) 0.024(2) 0.0067(17) -0.007(2) -0.002(2)
C68 0.024(3) 0.032(2) 0.028(2) 0.0027(18) -0.0093(19) 0.0000(19)
C69 0.018(2) 0.023(2) 0.026(2) 0.0032(16) 0.0033(17) -0.0006(17)
C70 0.026(3) 0.024(2) 0.017(2) 0.0091(16) 0.0040(17) 0.0041(17)
C71 0.027(3) 0.096(4) 0.045(3) -0.003(3) 0.000(2) -0.017(3)
C72 0.057(4) 0.112(4) 0.044(3) -0.008(3) 0.021(3) -0.032(3)
C73 0.020(3) 0.066(3) 0.055(3) -0.004(3) 0.014(2) -0.003(2)
C74 0.017(3) 0.114(4) 0.059(4) 0.024(3) -0.003(2) -0.017(3)
C75 0.030(3) 0.088(4) 0.034(3) 0.007(2) 0.001(2) -0.011(3)
C76 0.014(2) 0.0172(18) 0.020(2) 0.0012(15) 0.0004(16) 0.0023(15)
C77 0.020(2) 0.0164(18) 0.021(2) 0.0037(15) 0.0041(16) 0.0050(16)
C78 0.014(2) 0.0181(18) 0.020(2) 0.0016(15) 0.0014(16) -0.0023(16)
C79 0.009(2) 0.0138(18) 0.027(2) -0.0020(16) 0.0009(16) -0.0014(16)
C80 0.022(2) 0.021(2) 0.041(3) -0.0021(18) -0.0012(19) -0.0058(18)
C81 0.026(3) 0.016(2) 0.049(3) -0.0095(18) 0.000(2) -0.0005(18)
C82 0.030(3) 0.0147(19) 0.055(3) -0.001(2) -0.010(2) 0.0023(18)
C83 0.032(3) 0.024(2) 0.039(2) 0.0066(19) -0.011(2) -0.003(2)
C84 0.023(3) 0.0195(19) 0.037(2) 0.0002(17) -0.0008(19) 0.0030(17)
C85 0.019(2) 0.0109(17) 0.021(2) -0.0020(15) 0.0017(17) 0.0017(16)
C86 0.017(2) 0.0127(17) 0.028(2) -0.0012(16) -0.0013(17) 0.0007(16)
C87 0.028(3) 0.022(2) 0.020(2) 0.0016(16) 0.0012(18) 0.0001(18)
C88 0.032(3) 0.021(2) 0.030(2) -0.0033(17) -0.006(2) 0.0020(19)
C89 0.019(2) 0.029(2) 0.038(3) -0.0111(19) 0.0002(19) -0.0071(18)
C90 0.028(3) 0.026(2) 0.025(2) -0.0034(17) 0.0082(18) -0.0006(18)
C91 0.014(2) 0.0110(17) 0.025(2) 0.0015(15) 0.0022(17) -0.0005(15)
C92 0.019(2) 0.0180(19) 0.024(2) 0.0043(15) 0.0043(17) -0.0013(16)
C93 0.015(2) 0.030(2) 0.028(2) 0.0052(18) -0.0043(18) -0.0008(18)
C94 0.027(3) 0.025(2) 0.023(2) 0.0066(17) -0.0033(19) 0.0014(19)
C95 0.022(2) 0.0220(19) 0.023(2) 0.0090(16) 0.0052(17) 0.0032(17)
C96 0.019(2) 0.0196(19) 0.025(2) 0.0022(16) -0.0036(17) -0.0003(17)
C97 0.021(2) 0.0153(18) 0.017(2) 0.0034(15) 0.0002(16) 0.0018(17)
C98 0.021(3) 0.019(2) 0.055(3) 0.0004(19) 0.003(2) -0.0034(18)
C99 0.023(3) 0.025(2) 0.068(3) -0.004(2) 0.010(2) 0.011(2)
C100 0.035(3) 0.019(2) 0.048(3) -0.0007(19) 0.002(2) 0.002(2)
C101 0.022(3) 0.023(2) 0.043(3) 0.0019(18) -0.0020(19) -0.0061(19)
C102 0.018(2) 0.021(2) 0.030(2) 0.0022(17) -0.0001(17) 0.0011(17)
C103 0.025(3) 0.020(2) 0.015(2) -0.0032(15) 0.0049(17) -0.0042(17)
C104 0.032(3) 0.029(2) 0.037(2) -0.0096(18) 0.001(2) -0.0037(19)
C105 0.027(3) 0.041(3) 0.051(3) -0.012(2) -0.003(2) -0.010(2)
C106 0.050(3) 0.028(2) 0.023(2) -0.0087(18) 0.009(2) -0.020(2)
C107 0.043(3) 0.024(2) 0.050(3) -0.0104(19) 0.003(2) 0.000(2)
C108 0.028(3) 0.027(2) 0.036(2) -0.0041(18) 0.0017(19) -0.0029(19)
C109 0.019(2) 0.0216(19) 0.013(2) -0.0036(15) -0.0003(16) -0.0039(17)
C110 0.028(3) 0.031(2) 0.024(2) 0.0067(17) -0.0001(18) 0.0013(19)
C111 0.022(3) 0.032(2) 0.032(2) 0.0029(19) -0.0010(19) 0.0056(18)
C112 0.034(3) 0.027(2) 0.028(2) 0.0059(18) -0.006(2) -0.001(2)
C113 0.046(3) 0.052(3) 0.020(2) 0.013(2) 0.010(2) 0.001(2)
C114 0.032(3) 0.038(2) 0.025(2) 0.0028(19) 0.003(2) 0.008(2)

loop_
_atom_type_symbol
_atom_type_description
_atom_type_scat_dispersion_real
_atom_type_scat_dispersion_imag
_atom_type_scat_source
C C 0.0033 0.0016 'International Tables Vol C Tables 4.2.6.8 and 6.1.1.4'
H H 0.0000 0.0000 'International Tables Vol C Tables 4.2.6.8 and 6.1.1.4'
B B 0.0013 0.0007 'International Tables Vol C Tables 4.2.6.8 and 6.1.1.4'
N N 0.0061 0.0033 'International Tables Vol C Tables 4.2.6.8 and 6.1.1.4'
O O 0.0106 0.0060 'International Tables Vol C Tables 4.2.6.8 and 6.1.1.4'
Na Na 0.0362 0.0249 'International Tables Vol C Tables 4.2.6.8 and 6.1.1.4'
P P 0.1023 0.0942 'International Tables Vol C Tables 4.2.6.8 and 6.1.1.4'
Fe Fe 0.3463 0.8444 'International Tables Vol C Tables 4.2.6.8 and 6.1.1.4'

loop_
_geom_angle_atom_site_label_1
_geom_angle_atom_site_label_2
_geom_angle_atom_site_label_3
_geom_angle
N1A Fe1 N1B 38.7(3)
N1A Fe1 P3 114.45(15)
N1B Fe1 P3 144.9(3)
N1A Fe1 P1 112.69(14)
N1B Fe1 P1 119.9(3)
P3 Fe1 P1 88.83(4)
N1A Fe1 P2 143.93(16)
N1B Fe1 P2 106.6(3)
P3 Fe1 P2 90.79(4)
P1 Fe1 P2 92.10(4)
N1B Fe2 N1A 39.3(3)
N1B Fe2 P5 111.0(3)
N1A Fe2 P5 114.02(13)
N1B Fe2 P4 145.9(3)
N1A Fe2 P4 108.14(16)
P5 Fe2 P4 89.90(4)
N1B Fe2 P6 115.4(3)
N1A Fe2 P6 149.92(15)
P5 Fe2 P6 88.36(4)
P4 Fe2 P6 90.88(4)
N1B N1A Fe1 73.7(5)
N1B N1A Fe2 68.2(5)
Fe1 N1A Fe2 135.9(3)
N1A N1B Fe2 72.5(5)
N1A N1B Fe1 67.6(5)
Fe2 N1B Fe1 134.3(6)
C31 P1 C34 103.36(14)
C31 P1 C40 103.96(15)
C34 P1 C40 99.11(13)
C31 P1 Fe1 115.11(10)
C34 P1 Fe1 117.16(12)
C40 P1 Fe1 115.93(11)
C32 P2 C46 105.91(16)
C32 P2 C52 101.24(15)
C46 P2 C52 98.47(14)
C32 P2 Fe1 115.77(10)
C46 P2 Fe1 112.69(11)
C52 P2 Fe1 120.46(12)
C33 P3 C64 104.97(16)
C33 P3 C58 102.54(15)
C64 P3 C58 98.76(14)
C33 P3 Fe1 114.26(10)
C64 P3 Fe1 114.90(11)
C58 P3 Fe1 119.23(12)
C78 P4 C85 104.25(16)
C78 P4 C79 104.34(15)
C85 P4 C79 99.94(14)
C78 P4 Fe2 113.80(10)
C85 P4 Fe2 111.74(11)
C79 P4 Fe2 120.77(11)
C76 P5 C91 105.34(15)
C76 P5 C97 105.30(16)
C91 P5 C97 96.43(13)
C76 P5 Fe2 114.77(10)
C91 P5 Fe2 118.74(12)
C97 P5 Fe2 114.00(11)
C77 P6 C103 105.56(16)
C77 P6 C109 104.71(16)
C103 P6 C109 98.62(14)
C77 P6 Fe2 114.37(10)
C103 P6 Fe2 118.98(12)
C109 P6 Fe2 112.62(12)
C25 B1 C32 107.3(3)
C25 B1 C31 111.2(3)
C32 B1 C31 108.2(3)
C25 B1 C33 109.0(3)
C32 B1 C33 110.9(3)
C31 B1 C33 110.3(3)
C70 B2 C76 109.4(3)
C70 B2 C78 107.3(3)
C76 B2 C78 110.0(3)
C70 B2 C77 111.3(3)
C76 B2 C77 108.9(3)
C78 B2 C77 109.9(3)
O4 Na O2 123.35(15)
O4 Na O5 109.66(14)
O2 Na O5 126.85(16)
O4 Na O6 93.93(12)
O2 Na O6 88.61(16)
O5 Na O6 91.65(12)
O4 Na O3 84.21(15)
O2 Na O3 93.4(2)
O5 Na O3 87.85(15)
O6 Na O3 177.79(19)
C3 O1 C4 103.0(4)
C5 O2 C8A 93.8(7)
C5 O2 C8B 113.5(6)
C8A O2 C8B 52.3(6)
C5 O2 Na 125.6(4)
C8A O2 Na 140.6(6)
C8B O2 Na 103.1(6)
C9 O3 C12 111.6(4)
C9 O3 Na 123.9(3)
C12 O3 Na 124.4(4)
C16 O4 C13 106.9(4)
C16 O4 Na 120.6(3)
C13 O4 Na 132.0(3)
C24 O5 C21 104.8(4)
C24 O5 Na 125.4(2)
C21 O5 Na 126.7(3)
C17 O6 C20 106.6(3)
C17 O6 Na 119.7(3)
C20 O6 Na 131.0(3)
C4 C1 C2 104.8(4)
C4 C1 H1A 110.8
C2 C1 H1A 110.8
C4 C1 H1B 110.8
C2 C1 H1B 110.8
H1A C1 H1B 108.9
C3 C2 C1 103.8(4)
C3 C2 H2A 111.0
C1 C2 H2A 111.0
C3 C2 H2B 111.0
C1 C2 H2B 111.0
H2A C2 H2B 109.0
O1 C3 C2 110.3(4)
O1 C3 H3A 109.6
C2 C3 H3A 109.6
O1 C3 H3B 109.6
C2 C3 H3B 109.6
H3A C3 H3B 108.1
C1 C4 O1 105.6(4)
C1 C4 H4A 110.6
O1 C4 H4A 110.6
C1 C4 H4B 110.6
O1 C4 H4B 110.6
H4A C4 H4B 108.8
O2 C5 C6 108.0(5)
O2 C5 H5A 110.1
C6 C5 H5A 110.1
O2 C5 H5B 110.1
C6 C5 H5B 110.1
H5A C5 H5B 108.4
C7 C6 C5 101.8(5)
C7 C6 H6A 111.4
C5 C6 H6A 111.4
C7 C6 H6B 111.4
C5 C6 H6B 111.4
H6A C6 H6B 109.3
C8A C7 C6 97.4(7)
C8A C7 C8B 57.2(7)
C6 C7 C8B 111.9(7)
C8A C7 H7A 112.3
C6 C7 H7A 112.3
C8B C7 H7A 55.4
C8A C7 H7B 112.3
C6 C7 H7B 112.3
C8B C7 H7B 135.6
H7A C7 H7B 109.9
C7 C8A O2 109.2(9)
C7 C8A H8A 109.8
O2 C8A H8A 109.8
C7 C8A H8B 109.8
O2 C8A H8B 109.8
H8A C8A H8B 108.3
C7 C8B O2 88.0(8)
C7 C8B H8C 114.0
O2 C8B H8C 114.0
C7 C8B H8D 114.0
O2 C8B H8D 114.0
H8C C8B H8D 111.2
O3 C9 C10 103.6(5)
O3 C9 H9A 111.0
C10 C9 H9A 111.0
O3 C9 H9B 111.0
C10 C9 H9B 111.0
H9A C9 H9B 109.0
C9 C10 C11 101.9(5)
C9 C10 H10A 111.4
C11 C10 H10A 111.4
C9 C10 H10B 111.4
C11 C10 H10B 111.4
H10A C10 H10B 109.3
C12 C11 C10 108.5(6)
C12 C11 H11A 110.0
C10 C11 H11A 110.0
C12 C11 H11B 110.0
C10 C11 H11B 110.0
H11A C11 H11B 108.4
C11 C12 O3 105.4(5)
C11 C12 H12A 110.7
O3 C12 H12A 110.7
C11 C12 H12B 110.7
O3 C12 H12B 110.7
H12A C12 H12B 108.8
O4 C13 C14 101.5(4)
O4 C13 H13A 111.5
C14 C13 H13A 111.5
O4 C13 H13B 111.5
C14 C13 H13B 111.5
H13A C13 H13B 109.3
C15 C14 C13 103.9(4)
C15 C14 H14A 111.0
C13 C14 H14A 111.0
C15 C14 H14B 111.0
C13 C14 H14B 111.0
H14A C14 H14B 109.0
C14 C15 C16 100.0(4)
C14 C15 H15A 111.8
C16 C15 H15A 111.8
C14 C15 H15B 111.8
C16 C15 H15B 111.8
H15A C15 H15B 109.5
O4 C16 C15 110.0(4)
O4 C16 H16A 109.7
C15 C16 H16A 109.7
O4 C16 H16B 109.7
C15 C16 H16B 109.7
H16A C16 H16B 108.2
O6 C17 C18 109.5(4)
O6 C17 H17A 109.8
C18 C17 H17A 109.8
O6 C17 H17B 109.8
C18 C17 H17B 109.8
H17A C17 H17B 108.2
C17 C18 C19 105.1(3)
C17 C18 H18A 110.7
C19 C18 H18A 110.7
C17 C18 H18B 110.7
C19 C18 H18B 110.7
H18A C18 H18B 108.8
C18 C19 C20 103.5(4)
C18 C19 H19A 111.1
C20 C19 H19A 111.1
C18 C19 H19B 111.1
C20 C19 H19B 111.1
H19A C19 H19B 109.0
O6 C20 C19 106.2(3)
O6 C20 H20A 110.5
C19 C20 H20A 110.5
O6 C20 H20B 110.5
C19 C20 H20B 110.5
H20A C20 H20B 108.7
C22 C21 O5 109.5(4)
C22 C21 H21A 109.8
O5 C21 H21A 109.8
C22 C21 H21B 109.8
O5 C21 H21B 109.8
H21A C21 H21B 108.2
C21 C22 C23 107.6(4)
C21 C22 H22A 110.2
C23 C22 H22A 110.2
C21 C22 H22B 110.2
C23 C22 H22B 110.2
H22A C22 H22B 108.5
C22 C23 C24 102.7(4)
C22 C23 H23A 111.2
C24 C23 H23A 111.2
C22 C23 H23B 111.2
C24 C23 H23B 111.2
H23A C23 H23B 109.1
O5 C24 C23 107.1(4)
O5 C24 H24A 110.3
C23 C24 H24A 110.3
O5 C24 H24B 110.3
C23 C24 H24B 110.3
H24A C24 H24B 108.5
C30 C25 C26 114.7(3)
C30 C25 B1 124.8(3)
C26 C25 B1 120.5(3)
C27 C26 C25 122.4(4)
C27 C26 H26 118.8
C25 C26 H26 118.8
C28 C27 C26 120.3(3)
C28 C27 H27 119.9
C26 C27 H27 119.9
C27 C28 C29 119.7(4)
C27 C28 H28 120.1
C29 C28 H28 120.1
C28 C29 C30 119.7(4)
C28 C29 H29 120.2
C30 C29 H29 120.2
C25 C30 C29 123.2(3)
C25 C30 H30 118.4
C29 C30 H30 118.4
B1 C31 P1 114.2(2)
B1 C31 H31A 108.7
P1 C31 H31A 108.7
B1 C31 H31B 108.7
P1 C31 H31B 108.7
H31A C31 H31B 107.6
B1 C32 P2 115.4(2)
B1 C32 H32A 108.4
P2 C32 H32A 108.4
B1 C32 H32B 108.4
P2 C32 H32B 108.4
H32A C32 H32B 107.5
B1 C33 P3 117.1(2)
B1 C33 H33A 108.0
P3 C33 H33A 108.0
B1 C33 H33B 108.0
P3 C33 H33B 108.0
H33A C33 H33B 107.3
C35 C34 C39 119.1(3)
C35 C34 P1 121.3(3)
C39 C34 P1 119.5(2)
C36 C35 C34 120.3(3)
C36 C35 H35 119.8
C34 C35 H35 119.8
C37 C36 C35 120.4(3)
C37 C36 H36 119.8
C35 C36 H36 119.8
C36 C37 C38 119.9(3)
C36 C37 H37 120.1
C38 C37 H37 120.1
C37 C38 C39 120.2(3)
C37 C38 H38 119.9
C39 C38 H38 119.9
C34 C39 C38 120.1(3)
C34 C39 H39 119.9
C38 C39 H39 119.9
C41 C40 C45 118.4(3)
C41 C40 P1 123.4(3)
C45 C40 P1 118.2(3)
C40 C41 C42 120.9(3)
C40 C41 H41 119.6
C42 C41 H41 119.6
C43 C42 C41 119.9(3)
C43 C42 H42 120.1
C41 C42 H42 120.1
C42 C43 C44 120.2(3)
C42 C43 H43 119.9
C44 C43 H43 119.9
C43 C44 C45 120.0(3)
C43 C44 H44 120.0
C45 C44 H44 120.0
C44 C45 C40 120.5(3)
C44 C45 H45 119.7
C40 C45 H45 119.7
C51 C46 C47 118.5(3)
C51 C46 P2 117.0(3)
C47 C46 P2 124.5(3)
C46 C47 C48 120.4(4)
C46 C47 H47 119.8
C48 C47 H47 119.8
C49 C48 C47 120.5(4)
C49 C48 H48 119.8
C47 C48 H48 119.8
C48 C49 C50 119.3(3)
C48 C49 H49 120.3
C50 C49 H49 120.3
C51 C50 C49 120.3(4)
C51 C50 H50 119.8
C49 C50 H50 119.8
C46 C51 C50 120.8(4)
C46 C51 H51 119.6
C50 C51 H51 119.6
C57 C52 C53 117.5(3)
C57 C52 P2 122.3(2)
C53 C52 P2 120.2(3)
C54 C53 C52 121.5(4)
C54 C53 H53 119.2
C52 C53 H53 119.2
C55 C54 C53 120.3(3)
C55 C54 H54 119.8
C53 C54 H54 119.8
C54 C55 C56 119.0(3)
C54 C55 H55 120.5
C56 C55 H55 120.5
C55 C56 C57 120.2(3)
C55 C56 H56 119.9
C57 C56 H56 119.9
C52 C57 C56 121.4(3)
C52 C57 H57 119.3
C56 C57 H57 119.3
C59 C58 C63 118.0(3)
C59 C58 P3 120.9(3)
C63 C58 P3 120.9(3)
C58 C59 C60 121.2(3)
C58 C59 H59 119.4
C60 C59 H59 119.4
C61 C60 C59 119.2(3)
C61 C60 H60 120.4
C59 C60 H60 120.4
C62 C61 C60 120.7(3)
C62 C61 H61 119.6
C60 C61 H61 119.6
C61 C62 C63 119.4(3)
C61 C62 H62 120.3
C63 C62 H62 120.3
C62 C63 C58 121.4(3)
C62 C63 H63 119.3
C58 C63 H63 119.3
C65 C64 C69 117.7(3)
C65 C64 P3 119.0(3)
C69 C64 P3 123.2(3)
C64 C65 C66 121.4(3)
C64 C65 H65 119.3
C66 C65 H65 119.3
C67 C66 C65 120.1(3)
C67 C66 H66 119.9
C65 C66 H66 119.9
C66 C67 C68 119.7(3)
C66 C67 H67 120.2
C68 C67 H67 120.2
C67 C68 C69 120.0(3)
C67 C68 H68 120.0
C69 C68 H68 120.0
C68 C69 C64 121.0(3)
C68 C69 H69 119.5
C64 C69 H69 119.5
C71 C70 C75 112.5(4)
C71 C70 B2 122.5(3)
C75 C70 B2 124.6(3)
C70 C71 C72 124.1(4)
C70 C71 H71 117.9
C72 C71 H71 117.9
C73 C72 C71 119.2(5)
C73 C72 H72 120.4
C71 C72 H72 120.4
C74 C73 C72 118.0(4)
C74 C73 H73 121.0
C72 C73 H73 121.0
C73 C74 C75 122.1(4)
C73 C74 H74 119.0
C75 C74 H74 119.0
C70 C75 C74 123.4(4)
C70 C75 H75 118.3
C74 C75 H75 118.3
B2 C76 P5 113.9(2)
B2 C76 H76A 108.8
P5 C76 H76A 108.8
B2 C76 H76B 108.8
P5 C76 H76B 108.8
H76A C76 H76B 107.7
B2 C77 P6 113.6(2)
B2 C77 H77A 108.8
P6 C77 H77A 108.8
B2 C77 H77B 108.8
P6 C77 H77B 108.8
H77A C77 H77B 107.7
B2 C78 P4 114.2(2)
B2 C78 H78A 108.7
P4 C78 H78A 108.7
B2 C78 H78B 108.7
P4 C78 H78B 108.7
H78A C78 H78B 107.6
C80 C79 C84 118.1(3)
C80 C79 P4 119.3(3)
C84 C79 P4 122.5(3)
C79 C80 C81 120.9(3)
C79 C80 H80 119.5
C81 C80 H80 119.5
C82 C81 C80 120.0(4)
C82 C81 H81 120.0
C80 C81 H81 120.0
C81 C82 C83 119.6(3)
C81 C82 H82 120.2
C83 C82 H82 120.2
C82 C83 C84 120.9(4)
C82 C83 H83 119.5
C84 C83 H83 119.5
C83 C84 C79 120.4(3)
C83 C84 H84 119.8
C79 C84 H84 119.8
C86 C85 C90 117.7(3)
C86 C85 P4 119.4(3)
C90 C85 P4 122.9(3)
C85 C86 C87 121.8(3)
C85 C86 H86 119.1
C87 C86 H86 119.1
C88 C87 C86 119.6(3)
C88 C87 H87 120.2
C86 C87 H87 120.2
C89 C88 C87 119.6(3)
C89 C88 H88 120.2
C87 C88 H88 120.2
C88 C89 C90 120.2(4)
C88 C89 H89 119.9
C90 C89 H89 119.9
C89 C90 C85 121.1(3)
C89 C90 H90 119.5
C85 C90 H90 119.5
C96 C91 C92 118.5(3)
C96 C91 P5 119.3(3)
C92 C91 P5 122.1(3)
C93 C92 C91 120.3(3)
C93 C92 H92 119.8
C91 C92 H92 119.8
C94 C93 C92 120.5(3)
C94 C93 H93 119.7
C92 C93 H93 119.7
C93 C94 C95 120.3(3)
C93 C94 H94 119.9
C95 C94 H94 119.9
C94 C95 C96 119.3(3)
C94 C95 H95 120.4
C96 C95 H95 120.4
C91 C96 C95 121.1(3)
C91 C96 H96 119.5
C95 C96 H96 119.5
C98 C97 C102 118.1(3)
C98 C97 P5 123.3(3)
C102 C97 P5 118.5(3)
C99 C98 C97 120.6(4)
C99 C98 H98 119.7
C97 C98 H98 119.7
C100 C99 C98 120.5(4)
C100 C99 H99 119.7
C98 C99 H99 119.7
C101 C100 C99 119.4(3)
C101 C100 H100 120.3
C99 C100 H100 120.3
C100 C101 C102 120.4(4)
C100 C101 H101 119.8
C102 C101 H101 119.8
C101 C102 C97 120.9(3)
C101 C102 H102 119.6
C97 C102 H102 119.6
C108 C103 C104 117.3(3)
C108 C103 P6 124.2(3)
C104 C103 P6 118.4(3)
C103 C104 C105 121.1(4)
C103 C104 H104 119.5
C105 C104 H104 119.5
C106 C105 C104 119.9(4)
C106 C105 H105 120.1
C104 C105 H105 120.1
C107 C106 C105 119.8(3)
C107 C106 H106 120.1
C105 C106 H106 120.1
C106 C107 C108 119.8(4)
C106 C107 H107 120.1
C108 C107 H107 120.1
C103 C108 C107 122.2(4)
C103 C108 H108 118.9
C107 C108 H108 118.9
C114 C109 C110 118.5(3)
C114 C109 P6 123.8(3)
C110 C109 P6 117.7(3)
C109 C110 C111 120.5(4)
C109 C110 H110 119.8
C111 C110 H110 119.8
C112 C111 C110 120.8(4)
C112 C111 H111 119.6
C110 C111 H111 119.6
C111 C112 C113 119.1(3)
C111 C112 H112 120.5
C113 C112 H112 120.5
C112 C113 C114 120.9(4)
C112 C113 H113 119.5
C114 C113 H113 119.5
C109 C114 C113 120.1(4)
C109 C114 H114 120.0
C113 C114 H114 120.0

loop_
_geom_bond_atom_site_label_1
_geom_bond_atom_site_label_2
_geom_bond_distance
Fe1 N1A 1.675(5)
Fe1 N1B 1.739(9)
Fe1 P3 2.2127(10)
Fe1 P1 2.2295(10)
Fe1 P2 2.2338(10)
Fe2 N1B 1.661(9)
Fe2 N1A 1.705(5)
Fe2 P5 2.2106(10)
Fe2 P4 2.2299(10)
Fe2 P6 2.2534(10)
N1A N1B 1.132(8)
P1 C31 1.818(3)
P1 C34 1.849(3)
P1 C40 1.859(3)
P2 C32 1.828(3)
P2 C46 1.857(3)
P2 C52 1.855(3)
P3 C33 1.827(3)
P3 C64 1.835(3)
P3 C58 1.842(3)
P4 C78 1.820(3)
P4 C85 1.848(3)
P4 C79 1.856(3)
P5 C76 1.815(3)
P5 C91 1.838(3)
P5 C97 1.853(3)
P6 C77 1.825(3)
P6 C103 1.850(3)
P6 C109 1.852(3)
B1 C25 1.628(5)
B1 C32 1.659(4)
B1 C31 1.663(4)
B1 C33 1.658(5)
B2 C70 1.616(5)
B2 C76 1.657(5)
B2 C78 1.657(5)
B2 C77 1.671(5)
Na O4 2.244(4)
Na O2 2.256(5)
Na O5 2.276(3)
Na O6 2.328(3)
Na O3 2.351(4)
O1 C3 1.428(5)
O1 C4 1.482(5)
O2 C5 1.378(6)
O2 C8A 1.434(11)
O2 C8B 1.704(14)
O3 C9 1.454(6)
O3 C12 1.461(6)
O4 C16 1.441(5)
O4 C13 1.471(5)
O5 C24 1.432(5)
O5 C21 1.437(5)
O6 C17 1.424(5)
O6 C20 1.430(4)
C1 C4 1.473(6)
C1 C2 1.510(5)
C1 H1A 0.9900
C1 H1B 0.9900
C2 C3 1.490(5)
C2 H2A 0.9900
C2 H2B 0.9900
C3 H3A 0.9900
C3 H3B 0.9900
C4 H4A 0.9900
C4 H4B 0.9900
C5 C6 1.504(6)
C5 H5A 0.9900
C5 H5B 0.9900
C6 C7 1.511(7)
C6 H6A 0.9900
C6 H6B 0.9900
C7 C8A 1.351(10)
C7 C8B 1.560(15)
C7 H7A 0.9900
C7 H7B 0.9900
C8A H8A 0.9900
C8A H8B 0.9900
C8B H8C 0.9900
C8B H8D 0.9900
C9 C10 1.507(7)
C9 H9A 0.9900
C9 H9B 0.9900
C10 C11 1.541(7)
C10 H10A 0.9900
C10 H10B 0.9900
C11 C12 1.394(7)
C11 H11A 0.9900
C11 H11B 0.9900
C12 H12A 0.9900
C12 H12B 0.9900
C13 C14 1.546(6)
C13 H13A 0.9900
C13 H13B 0.9900
C14 C15 1.478(6)
C14 H14A 0.9900
C14 H14B 0.9900
C15 C16 1.494(6)
C15 H15A 0.9900
C15 H15B 0.9900
C16 H16A 0.9900
C16 H16B 0.9900
C17 C18 1.476(5)
C17 H17A 0.9900
C17 H17B 0.9900
C18 C19 1.507(5)
C18 H18A 0.9900
C18 H18B 0.9900
C19 C20 1.502(5)
C19 H19A 0.9900
C19 H19B 0.9900
C20 H20A 0.9900
C20 H20B 0.9900
C21 C22 1.385(6)
C21 H21A 0.9900
C21 H21B 0.9900
C22 C23 1.513(5)
C22 H22A 0.9900
C22 H22B 0.9900
C23 C24 1.516(5)
C23 H23A 0.9900
C23 H23B 0.9900
C24 H24A 0.9900
C24 H24B 0.9900
C25 C30 1.394(4)
C25 C26 1.413(4)
C26 C27 1.396(5)
C26 H26 0.9500
C27 C28 1.366(5)
C27 H27 0.9500
C28 C29 1.376(5)
C28 H28 0.9500
C29 C30 1.398(5)
C29 H29 0.9500
C30 H30 0.9500
C31 H31A 0.9900
C31 H31B 0.9900
C32 H32A 0.9900
C32 H32B 0.9900
C33 H33A 0.9900
C33 H33B 0.9900
C34 C35 1.385(4)
C34 C39 1.385(4)
C35 C36 1.393(4)
C35 H35 0.9500
C36 C37 1.371(4)
C36 H36 0.9500
C37 C38 1.378(4)
C37 H37 0.9500
C38 C39 1.397(4)
C38 H38 0.9500
C39 H39 0.9500
C40 C41 1.391(4)
C40 C45 1.393(4)
C41 C42 1.398(4)
C41 H41 0.9500
C42 C43 1.375(5)
C42 H42 0.9500
C43 C44 1.379(5)
C43 H43 0.9500
C44 C45 1.398(4)
C44 H44 0.9500
C45 H45 0.9500
C46 C51 1.382(5)
C46 C47 1.383(5)
C47 C48 1.395(4)
C47 H47 0.9500
C48 C49 1.367(5)
C48 H48 0.9500
C49 C50 1.383(5)
C49 H49 0.9500
C50 C51 1.383(4)
C50 H50 0.9500
C51 H51 0.9500
C52 C57 1.378(4)
C52 C53 1.387(4)
C53 C54 1.383(4)
C53 H53 0.9500
C54 C55 1.370(5)
C54 H54 0.9500
C55 C56 1.385(5)
C55 H55 0.9500
C56 C57 1.386(4)
C56 H56 0.9500
C57 H57 0.9500
C58 C59 1.381(4)
C58 C63 1.388(4)
C59 C60 1.393(4)
C59 H59 0.9500
C60 C61 1.380(5)
C60 H60 0.9500
C61 C62 1.369(5)
C61 H61 0.9500
C62 C63 1.384(4)
C62 H62 0.9500
C63 H63 0.9500
C64 C65 1.380(5)
C64 C69 1.398(4)
C65 C66 1.392(4)
C65 H65 0.9500
C66 C67 1.376(5)
C66 H66 0.9500
C67 C68 1.379(5)
C67 H67 0.9500
C68 C69 1.392(4)
C68 H68 0.9500
C69 H69 0.9500
C70 C71 1.380(5)
C70 C75 1.399(5)
C71 C72 1.415(6)
C71 H71 0.9500
C72 C73 1.387(6)
C72 H72 0.9500
C73 C74 1.316(5)
C73 H73 0.9500
C74 C75 1.397(6)
C74 H74 0.9500
C75 H75 0.9500
C76 H76A 0.9900
C76 H76B 0.9900
C77 H77A 0.9900
C77 H77B 0.9900
C78 H78A 0.9900
C78 H78B 0.9900
C79 C80 1.389(5)
C79 C84 1.391(4)
C80 C81 1.400(4)
C80 H80 0.9500
C81 C82 1.372(5)
C81 H81 0.9500
C82 C83 1.374(5)
C82 H82 0.9500
C83 C84 1.388(4)
C83 H83 0.9500
C84 H84 0.9500
C85 C86 1.378(4)
C85 C90 1.393(4)
C86 C87 1.399(4)
C86 H86 0.9500
C87 C88 1.380(5)
C87 H87 0.9500
C88 C89 1.378(5)
C88 H88 0.9500
C89 C90 1.393(4)
C89 H89 0.9500
C90 H90 0.9500
C91 C96 1.387(5)
C91 C92 1.398(4)
C92 C93 1.374(4)
C92 H92 0.9500
C93 C94 1.378(5)
C93 H93 0.9500
C94 C95 1.381(4)
C94 H94 0.9500
C95 C96 1.391(4)
C95 H95 0.9500
C96 H96 0.9500
C97 C98 1.390(5)
C97 C102 1.386(4)
C98 C99 1.383(4)
C98 H98 0.9500
C99 C100 1.377(5)
C99 H99 0.9500
C100 C101 1.371(5)
C100 H100 0.9500
C101 C102 1.386(4)
C101 H101 0.9500
C102 H102 0.9500
C103 C108 1.369(4)
C103 C104 1.396(5)
C104 C105 1.400(4)
C104 H104 0.9500
C105 C106 1.378(5)
C105 H105 0.9500
C106 C107 1.366(5)
C106 H106 0.9500
C107 C108 1.399(5)
C107 H107 0.9500
C108 H108 0.9500
C109 C114 1.377(5)
C109 C110 1.385(5)
C110 C111 1.394(4)
C110 H110 0.9500
C111 C112 1.360(5)
C111 H111 0.9500
C112 C113 1.367(5)
C112 H112 0.9500
C113 C114 1.400(4)
C113 H113 0.9500
C114 H114 0.9500
